data_7033696
loop_
_publ_author_name
'Hill, Anthony F.'
'Stewart, Craig D.'
'Ward, Jas S.'

_publ_section_title
;
 Organometallic chemistry of ethynyl boronic acid MIDA ester, HC[triple
 bond, length as m-dash]CB(O2CCH2)2NMe.
;
_journal_issue 12
_journal_name_full 'Dalton transactions (Cambridge, England : 2003)'
_journal_page_first 5713
_journal_page_last 5726
_journal_paper_doi 10.1039/c4dt03695f
_journal_volume 44
_journal_year 2015
_chemical_compound_source 'Research School of Chemistry'
_chemical_formula_moiety 'C45 H38 B1 Cl0 N1 O6 P2 Ru1, 0.3(C1 H2 Cl2)'
_chemical_formula_sum 'C45.3 H38.6 B Cl0.6 N O6 P2 Ru'
_chemical_formula_weight 888.11
_space_group_IT_number 2
_symmetry_cell_setting triclinic
_symmetry_space_group_name_Hall '-P 1'
_symmetry_space_group_name_H-M 'P -1'
_atom_sites_solution_hydrogens difmap
_atom_sites_solution_primary other
_audit_creation_date 13-09-05
_audit_creation_method CRYSTALS_ver_14.23
_audit_update_record
;
2014-12-03 deposited with the CCDC.
2015-01-19 downloaded from the CCDC.
;
_cell_angle_alpha 64.8712(13)
_cell_angle_beta 79.6801(12)
_cell_angle_gamma 89.3128(15)
_cell_formula_units_Z 4
_cell_length_a 12.2088(3)
_cell_length_b 19.7555(4)
_cell_length_c 21.8833(5)
_cell_measurement_reflns_used 143235
_cell_measurement_temperature 200
_cell_measurement_theta_max 25
_cell_measurement_theta_min 2.55
_cell_volume 4689.03(19)
_computing_cell_refinement 'DENZO/SCALEPACK (Otwinowski & Minor, 1997)'
_computing_data_collection 'COLLECT (Nonius, 2001).'
_computing_data_reduction 'DENZO/SCALEPACK (Otwinowski & Minor, 1997)'
_computing_molecular_graphics 'Ortep-3 for windows (Farrugia, 1997)'
_computing_publication_material 'CRYSTALS (Betteridge et al., 2003)'
_computing_structure_refinement 'CRYSTALS (Betteridge et al., 2003)'
_computing_structure_solution 'Superflip (Palatinus & Chapuis, 2007)'
_diffrn_ambient_temperature 200
_diffrn_measured_fraction_theta_full 0.996
_diffrn_measured_fraction_theta_max 0.996
_diffrn_measurement_device Area
_diffrn_measurement_device_type 'Nonius KappaCCD'
_diffrn_measurement_method \w
_diffrn_radiation_monochromator graphite
_diffrn_radiation_type 'Mo K\a'
_diffrn_radiation_wavelength 0.71073
_diffrn_reflns_av_R_equivalents 0.149
_diffrn_reflns_limit_h_max 14
_diffrn_reflns_limit_h_min -14
_diffrn_reflns_limit_k_max 23
_diffrn_reflns_limit_k_min -20
_diffrn_reflns_limit_l_max 25
_diffrn_reflns_limit_l_min 0
_diffrn_reflns_number 56843
_diffrn_reflns_theta_full 25.018
_diffrn_reflns_theta_max 25.018
_diffrn_reflns_theta_min 2.650
_diffrn_standards_number 0
_exptl_absorpt_coefficient_mu 0.481
_exptl_absorpt_correction_T_max 0.977
_exptl_absorpt_correction_T_min 0.889
_exptl_absorpt_correction_type integration
_exptl_absorpt_process_details
;
Gaussian integration (Coppens, 1970)
;
_exptl_crystal_colour colourless
_exptl_crystal_density_diffrn 1.258
_exptl_crystal_density_method 'not measured'
_exptl_crystal_description prism
_exptl_crystal_F_000 1818.400
_exptl_crystal_recrystallization_method 'Re-crystallisation from solvent: DCM/pentane'
_exptl_crystal_size_max 0.320
_exptl_crystal_size_mid 0.090
_exptl_crystal_size_min 0.050
_platon_squeeze_details
;
;
_refine_diff_density_max 1.45
_refine_diff_density_min -1.17
_refine_ls_extinction_method None
_refine_ls_goodness_of_fit_ref 0.9627
_refine_ls_hydrogen_treatment constr
_refine_ls_matrix_type full
_refine_ls_number_parameters 1036
_refine_ls_number_reflns 16489
_refine_ls_number_restraints 0
_refine_ls_R_factor_all 0.1146
_refine_ls_R_factor_gt 0.0695
_refine_ls_shift/su_max 0.0010496
_refine_ls_shift/su_mean 0.0000262
_refine_ls_structure_factor_coef Fsqd
_refine_ls_weighting_details
;
 Method, part 1, Chebychev polynomial, (Watkin, 1994, Prince, 1982) 
 [weight] = 1.0/[A~0~*T~0~(x)+A~1~*T~1~(x) ... +A~n-1~]*T~n-1~(x)] 
 where A~i~ are the Chebychev coefficients listed below and x= Fcalc/Fmax 
 Method = Robust Weighting (Prince, 1982) 
 W = [weight] * [1-(deltaF/6*sigmaF)^2^]^2^ 
 A~i~ are: 
 25.4 38.0 19.3 5.01 
;
_refine_ls_weighting_scheme calc
_refine_ls_wR_factor_all 0.2104
_refine_ls_wR_factor_gt 0.1668
_refine_ls_wR_factor_ref 0.2104
_reflns_limit_h_max 14
_reflns_limit_h_min -14
_reflns_limit_k_max 23
_reflns_limit_k_min -20
_reflns_limit_l_max 25
_reflns_limit_l_min 0
_reflns_number_gt 10632
_reflns_number_total 16497
_reflns_threshold_expression I>2.0\s(I)
_oxford_diffrn_Wilson_B_factor 3.15
_oxford_diffrn_Wilson_scale 44.33
_oxford_refine_ls_r_factor_ref 0.1146
_oxford_refine_ls_scale 0.16688(10)
_oxford_reflns_number_all 16489
_oxford_reflns_threshold_expression_ref I>-10.0\s(I)
_oxford_structure_analysis_title 'CS002d At 9:22 on 5/ 9'
_cod_data_source_file c4dt03695f1.cif
_cod_data_source_block CS002d
_cod_depositor_comments
;
The following automatic conversions were performed:

'_atom_sites_solution_primary' value 'Other' changed to 'other'
according to
/usr/data/users/saulius/crontab/automatic-downloads/rss-feeds/RSC/lib/dictionaries/cif_core.dic
dictionary named 'cif_core.dic' version 2.4.2 from 2011-04-26.

Automatic conversion script
Id: cif_fix_values 2935 2014-11-11 08:27:57Z andrius 

 Adding full bibliography for 7033695--7033706.cif.
;
_cod_original_sg_symbol_H-M 'P -1 '
_cod_original_formula_sum 'C45.30 H38.60 B1 Cl0.60 N1 O6 P2 Ru1'
_cod_database_code 7033696

loop_
_symmetry_equiv_pos_as_xyz
x,y,z
-x,-y,-z

loop_
_atom_site_label
_atom_site_type_symbol
_atom_site_fract_x
_atom_site_fract_y
_atom_site_fract_z
_atom_site_U_iso_or_equiv
_atom_site_occupancy
_atom_site_adp_type
_atom_site_refinement_flags_posn
B1 B 0.3155(6) 0.8259(5) 0.5873(4) 0.0436 1.0000 Uani .
B2 B 0.8661(7) -0.0867(5) 0.7124(4) 0.0503 1.0000 Uani .
Cl1 Cl 0.6924(16) 0.6619(8) 0.0955(7) 0.2896 0.6000 Uani .
Cl2 Cl 0.9148(13) 0.7146(10) 0.0256(8) 0.2795 0.6000 Uani .
N1 N 0.2810(5) 0.8324(3) 0.6617(3) 0.0466 1.0000 Uani .
N2 N 0.8328(5) -0.0316(3) 0.6383(3) 0.0506 1.0000 Uani .
O1 O 0.2344(4) 0.8729(3) 0.5491(2) 0.0507 1.0000 Uani .
O2 O 0.4273(4) 0.8671(3) 0.5615(3) 0.0542 1.0000 Uani .
O3 O 0.1217(5) 0.9623(3) 0.5505(3) 0.0642 1.0000 Uani .
O4 O 0.5651(5) 0.9010(4) 0.5994(3) 0.0799 1.0000 Uani .
O8 O 0.2917(5) 0.3926(3) 0.7266(4) 0.0780 1.0000 Uani .
O9 O 0.2832(6) 0.5849(4) 0.4992(3) 0.0788 1.0000 Uani .
O11 O 0.9341(4) -0.1400(3) 0.6954(3) 0.0639 1.0000 Uani .
O12 O 0.7522(5) -0.1226(4) 0.7510(3) 0.0842 1.0000 Uani .
O13 O 0.9591(5) -0.1851(3) 0.6165(4) 0.0801 1.0000 Uani .
O14 O 0.5742(6) -0.0959(8) 0.7511(5) 0.1613 1.0000 Uani .
O18 O 1.0755(4) 0.1681(3) 0.8654(3) 0.0647 1.0000 Uani .
O19 O 0.9725(5) -0.0758(4) 0.9690(3) 0.0761 1.0000 Uani .
P1 P 0.49517(14) 0.57893(10) 0.62500(10) 0.0457 1.0000 Uani .
P2 P 0.10377(15) 0.56029(11) 0.67667(11) 0.0536 1.0000 Uani .
P3 P 0.81024(12) 0.07509(10) 0.83271(8) 0.0387 1.0000 Uani .
P4 P 1.18690(13) 0.02668(9) 0.79075(8) 0.0377 1.0000 Uani .
Ru1 Ru 0.29948(4) 0.56251(3) 0.64564(3) 0.0466 1.0000 Uani .
Ru2 Ru 1.00100(4) 0.05046(3) 0.82291(3) 0.0387 1.0000 Uani .
C1 C 0.3068(5) 0.6769(4) 0.6140(4) 0.0476 1.0000 Uani .
C2 C 0.3121(5) 0.7438(4) 0.5971(4) 0.0464 1.0000 Uani .
C3 C 0.1850(6) 0.9154(4) 0.5756(4) 0.0501 1.0000 Uani .
C4 C 0.4719(6) 0.8737(5) 0.6093(4) 0.0575 1.0000 Uani .
C5 C 0.2204(6) 0.9021(5) 0.6427(4) 0.0551 1.0000 Uani .
C6 C 0.3924(6) 0.8423(5) 0.6778(4) 0.0593 1.0000 Uani .
C7 C 0.2092(7) 0.7682(5) 0.7174(4) 0.0672 1.0000 Uani .
C8 C 0.2961(6) 0.4565(5) 0.6933(4) 0.0563 1.0000 Uani .
C9 C 0.2900(6) 0.5752(4) 0.5532(4) 0.0509 1.0000 Uani .
C11 C 0.9555(5) -0.0095(4) 0.7735(3) 0.0441 1.0000 Uani .
C12 C 0.9213(5) -0.0446(4) 0.7459(4) 0.0506 1.0000 Uani .
C13 C 0.9182(6) -0.1415(4) 0.6371(4) 0.0555 1.0000 Uani .
C14 C 0.6721(7) -0.0820(9) 0.7229(7) 0.0988 1.0000 Uani .
C15 C 0.8462(6) -0.0820(4) 0.6023(4) 0.0534 1.0000 Uani .
C16 C 0.7166(7) -0.0182(6) 0.6569(6) 0.0768 1.0000 Uani .
C17 C 0.9040(7) 0.0391(4) 0.5998(4) 0.0620 1.0000 Uani .
C18 C 1.0465(5) 0.1222(4) 0.8519(3) 0.0473 1.0000 Uani .
C19 C 0.9806(5) -0.0329(4) 0.9154(4) 0.0440 1.0000 Uani .
C21 C 0.0296(6) 0.6116(4) 0.6076(4) 0.0529 1.0000 Uani .
C22 C 0.0546(7) 0.6886(5) 0.5692(4) 0.0645 1.0000 Uani .
C23 C 0.0000(7) 0.7297(5) 0.5162(4) 0.0636 1.0000 Uani .
C24 C -0.0776(7) 0.6953(6) 0.4985(5) 0.0757 1.0000 Uani .
C25 C -0.1022(8) 0.6204(6) 0.5350(6) 0.0885 1.0000 Uani .
C26 C -0.0511(7) 0.5789(6) 0.5897(5) 0.0774 1.0000 Uani .
C31 C 0.0517(7) 0.5919(5) 0.7422(4) 0.0641 1.0000 Uani .
C32 C -0.0417(8) 0.6331(6) 0.7408(5) 0.0852 1.0000 Uani .
C33 C -0.0809(10) 0.6575(8) 0.7914(6) 0.1141 1.0000 Uani .
C34 C -0.0289(10) 0.6378(8) 0.8459(7) 0.1077 1.0000 Uani .
C35 C 0.0624(11) 0.5964(9) 0.8507(6) 0.1142 1.0000 Uani .
C36 C 0.1031(8) 0.5748(7) 0.7983(5) 0.0870 1.0000 Uani .
C41 C 0.0427(6) 0.4642(5) 0.7126(5) 0.0729 1.0000 Uani .
C42 C 0.0553(8) 0.4269(6) 0.6692(8) 0.0982 1.0000 Uani .
C43 C 0.0175(9) 0.3531(7) 0.6941(11) 0.1332 1.0000 Uani .
C44 C -0.0322(13) 0.3162(8) 0.7628(13) 0.1543 1.0000 Uani .
C45 C -0.0466(13) 0.3497(9) 0.8053(9) 0.1463 1.0000 Uani .
C46 C -0.0118(8) 0.4259(6) 0.7796(6) 0.1024 1.0000 Uani .
C51 C 0.5534(6) 0.6380(4) 0.6588(4) 0.0512 1.0000 Uani .
C52 C 0.6547(7) 0.6813(5) 0.6239(5) 0.0695 1.0000 Uani .
C53 C 0.7020(9) 0.7216(6) 0.6523(7) 0.0894 1.0000 Uani .
C54 C 0.6515(10) 0.7194(6) 0.7145(7) 0.0942 1.0000 Uani .
C55 C 0.5516(9) 0.6771(7) 0.7490(6) 0.0914 1.0000 Uani .
C56 C 0.5023(7) 0.6352(5) 0.7212(5) 0.0699 1.0000 Uani .
C61 C 0.5609(5) 0.6229(4) 0.5331(4) 0.0459 1.0000 Uani .
C62 C 0.5424(6) 0.6958(4) 0.4924(4) 0.0592 1.0000 Uani .
C63 C 0.5924(7) 0.7303(5) 0.4241(4) 0.0622 1.0000 Uani .
C64 C 0.6587(6) 0.6906(5) 0.3952(4) 0.0584 1.0000 Uani .
C65 C 0.6771(7) 0.6182(4) 0.4343(4) 0.0565 1.0000 Uani .
C66 C 0.6282(6) 0.5837(4) 0.5032(4) 0.0530 1.0000 Uani .
C71 C 0.5687(5) 0.4932(4) 0.6584(4) 0.0498 1.0000 Uani .
C72 C 0.6561(7) 0.4873(5) 0.6934(4) 0.0665 1.0000 Uani .
C73 C 0.7153(8) 0.4233(5) 0.7122(5) 0.0787 1.0000 Uani .
C74 C 0.6903(8) 0.3648(5) 0.6977(5) 0.0785 1.0000 Uani .
C75 C 0.6029(7) 0.3703(5) 0.6631(4) 0.0662 1.0000 Uani .
C76 C 0.5447(6) 0.4342(4) 0.6437(4) 0.0539 1.0000 Uani .
C81 C 0.7096(5) -0.0060(4) 0.8828(3) 0.0405 1.0000 Uani .
C82 C 0.7376(6) -0.0777(4) 0.8940(4) 0.0503 1.0000 Uani .
C83 C 0.6610(7) -0.1383(5) 0.9308(4) 0.0621 1.0000 Uani .
C84 C 0.5531(6) -0.1283(5) 0.9575(4) 0.0590 1.0000 Uani .
C85 C 0.5246(5) -0.0581(5) 0.9469(4) 0.0523 1.0000 Uani .
C86 C 0.6012(5) 0.0041(5) 0.9102(4) 0.0511 1.0000 Uani .
C91 C 0.7682(5) 0.1369(4) 0.8750(3) 0.0376 1.0000 Uani .
C92 C 0.7000(6) 0.1952(4) 0.8505(4) 0.0503 1.0000 Uani .
C93 C 0.6737(6) 0.2412(5) 0.8835(4) 0.0579 1.0000 Uani .
C94 C 0.7150(6) 0.2283(4) 0.9420(4) 0.0563 1.0000 Uani .
C95 C 0.7805(6) 0.1690(4) 0.9683(4) 0.0508 1.0000 Uani .
C96 C 0.8072(5) 0.1240(4) 0.9354(3) 0.0489 1.0000 Uani .
C101 C 0.7623(5) 0.1228(4) 0.7509(3) 0.0415 1.0000 Uani .
C102 C 0.8279(6) 0.1829(4) 0.6969(4) 0.0566 1.0000 Uani .
C103 C 0.7936(7) 0.2221(5) 0.6358(4) 0.0680 1.0000 Uani .
C104 C 0.6915(7) 0.2030(5) 0.6263(4) 0.0596 1.0000 Uani .
C105 C 0.6251(6) 0.1450(5) 0.6788(4) 0.0557 1.0000 Uani .
C106 C 0.6597(6) 0.1053(4) 0.7411(4) 0.0510 1.0000 Uani .
C111 C 1.2439(5) 0.0560(4) 0.6991(3) 0.0414 1.0000 Uani .
C112 C 1.1776(6) 0.0885(4) 0.6506(4) 0.0486 1.0000 Uani .
C113 C 1.2214(6) 0.1108(4) 0.5807(4) 0.0558 1.0000 Uani .
C114 C 1.3309(6) 0.1006(4) 0.5598(4) 0.0568 1.0000 Uani .
C115 C 1.3974(6) 0.0671(4) 0.6086(4) 0.0540 1.0000 Uani .
C116 C 1.3549(5) 0.0450(4) 0.6778(3) 0.0441 1.0000 Uani .
C121 C 1.2215(5) -0.0715(4) 0.8304(3) 0.0440 1.0000 Uani .
C122 C 1.3291(6) -0.0905(4) 0.8398(4) 0.0483 1.0000 Uani .
C123 C 1.3552(7) -0.1649(4) 0.8659(4) 0.0554 1.0000 Uani .
C124 C 1.2728(7) -0.2211(5) 0.8845(4) 0.0622 1.0000 Uani .
C125 C 1.1650(7) -0.2027(4) 0.8755(4) 0.0566 1.0000 Uani .
C126 C 1.1398(6) -0.1295(4) 0.8489(3) 0.0465 1.0000 Uani .
C131 C 1.2805(5) 0.0745(4) 0.8180(3) 0.0399 1.0000 Uani .
C132 C 1.2779(6) 0.0493(4) 0.8886(3) 0.0493 1.0000 Uani .
C133 C 1.3312(6) 0.0921(5) 0.9127(4) 0.0583 1.0000 Uani .
C134 C 1.3891(6) 0.1587(5) 0.8674(4) 0.0574 1.0000 Uani .
C135 C 1.3941(7) 0.1834(5) 0.7991(4) 0.0632 1.0000 Uani .
C136 C 1.3387(6) 0.1422(4) 0.7731(4) 0.0506 1.0000 Uani .
C201 C 0.816(3) 0.708(2) 0.0831(19) 0.1932 0.6000 Uani .
H1 H 0.3069 0.5524 0.7194 0.0566 1.0000 Uiso R
H2 H 1.0170 0.1167 0.7496 0.0472 1.0000 Uiso R
H51 H 0.2684 0.9429 0.6366 0.0660 1.0000 Uiso R
H52 H 0.1568 0.8957 0.6773 0.0660 1.0000 Uiso R
H61 H 0.3899 0.8761 0.6984 0.0712 1.0000 Uiso R
H62 H 0.4146 0.7954 0.7078 0.0712 1.0000 Uiso R
H71 H 0.1934 0.7764 0.7577 0.0811 1.0000 Uiso R
H72 H 0.2472 0.7237 0.7266 0.0811 1.0000 Uiso R
H73 H 0.1413 0.7633 0.7037 0.0811 1.0000 Uiso R
H151 H 0.8804 -0.0543 0.5554 0.0647 1.0000 Uiso R
H152 H 0.7753 -0.1036 0.6051 0.0647 1.0000 Uiso R
H161 H 0.7118 0.0273 0.6617 0.0942 1.0000 Uiso R
H162 H 0.6758 -0.0163 0.6231 0.0942 1.0000 Uiso R
H171 H 0.8796 0.0676 0.5579 0.0748 1.0000 Uiso R
H172 H 0.8977 0.0668 0.6266 0.0748 1.0000 Uiso R
H173 H 0.9796 0.0286 0.5902 0.0748 1.0000 Uiso R
H221 H 0.1094 0.7131 0.5801 0.0751 1.0000 Uiso R
H231 H 0.0167 0.7823 0.4917 0.0780 1.0000 Uiso R
H241 H -0.1138 0.7232 0.4613 0.0910 1.0000 Uiso R
H251 H -0.1559 0.5959 0.5232 0.1071 1.0000 Uiso R
H261 H -0.0714 0.5268 0.6149 0.0929 1.0000 Uiso R
H321 H -0.0805 0.6450 0.7040 0.1050 1.0000 Uiso R
H331 H -0.1432 0.6872 0.7879 0.1348 1.0000 Uiso R
H341 H -0.0575 0.6528 0.8812 0.1409 1.0000 Uiso R
H351 H 0.0990 0.5837 0.8886 0.1403 1.0000 Uiso R
H361 H 0.1672 0.5467 0.8014 0.1068 1.0000 Uiso R
H421 H 0.0892 0.4534 0.6221 0.1196 1.0000 Uiso R
H431 H 0.0258 0.3276 0.6654 0.1561 1.0000 Uiso R
H441 H -0.0583 0.2651 0.7809 0.1893 1.0000 Uiso R
H451 H -0.0792 0.3225 0.8526 0.1755 1.0000 Uiso R
H461 H -0.0254 0.4511 0.8084 0.1194 1.0000 Uiso R
H521 H 0.6911 0.6827 0.5811 0.0816 1.0000 Uiso R
H531 H 0.7702 0.7510 0.6284 0.1067 1.0000 Uiso R
H541 H 0.6847 0.7474 0.7334 0.1131 1.0000 Uiso R
H551 H 0.5163 0.6757 0.7919 0.1091 1.0000 Uiso R
H561 H 0.4342 0.6058 0.7454 0.0864 1.0000 Uiso R
H621 H 0.4944 0.7224 0.5121 0.0702 1.0000 Uiso R
H631 H 0.5811 0.7813 0.3970 0.0751 1.0000 Uiso R
H641 H 0.6917 0.7137 0.3477 0.0717 1.0000 Uiso R
H651 H 0.7238 0.5914 0.4141 0.0674 1.0000 Uiso R
H661 H 0.6401 0.5328 0.5301 0.0645 1.0000 Uiso R
H721 H 0.6760 0.5271 0.7037 0.0782 1.0000 Uiso R
H731 H 0.7738 0.4193 0.7366 0.0898 1.0000 Uiso R
H741 H 0.7322 0.3217 0.7109 0.0932 1.0000 Uiso R
H751 H 0.5841 0.3305 0.6525 0.0801 1.0000 Uiso R
H761 H 0.4859 0.4376 0.6196 0.0650 1.0000 Uiso R
H821 H 0.8112 -0.0854 0.8763 0.0606 1.0000 Uiso R
H831 H 0.6817 -0.1871 0.9377 0.0764 1.0000 Uiso R
H841 H 0.5001 -0.1701 0.9829 0.0691 1.0000 Uiso R
H851 H 0.4509 -0.0514 0.9654 0.0616 1.0000 Uiso R
H861 H 0.5797 0.0528 0.9035 0.0596 1.0000 Uiso R
H921 H 0.6703 0.2034 0.8108 0.0593 1.0000 Uiso R
H931 H 0.6283 0.2817 0.8658 0.0681 1.0000 Uiso R
H941 H 0.6987 0.2603 0.9643 0.0682 1.0000 Uiso R
H951 H 0.8066 0.1592 1.0094 0.0590 1.0000 Uiso R
H961 H 0.8529 0.0837 0.9534 0.0574 1.0000 Uiso R
H1021 H 0.8988 0.1965 0.7022 0.0686 1.0000 Uiso R
H1031 H 0.8399 0.2630 0.5999 0.0822 1.0000 Uiso R
H1041 H 0.6672 0.2300 0.5840 0.0714 1.0000 Uiso R
H1051 H 0.5548 0.1314 0.6728 0.0661 1.0000 Uiso R
H1061 H 0.6117 0.0655 0.7771 0.0613 1.0000 Uiso R
H1121 H 1.1020 0.0959 0.6647 0.0619 1.0000 Uiso R
H1131 H 1.1752 0.1330 0.5477 0.0687 1.0000 Uiso R
H1141 H 1.3610 0.1162 0.5124 0.0714 1.0000 Uiso R
H1151 H 1.4728 0.0594 0.5941 0.0645 1.0000 Uiso R
H1161 H 1.4010 0.0221 0.7107 0.0537 1.0000 Uiso R
H1221 H 1.3859 -0.0523 0.8282 0.0574 1.0000 Uiso R
H1231 H 1.4295 -0.1771 0.8711 0.0688 1.0000 Uiso R
H1241 H 1.2907 -0.2720 0.9030 0.0748 1.0000 Uiso R
H1251 H 1.1083 -0.2413 0.8880 0.0681 1.0000 Uiso R
H1261 H 1.0655 -0.1177 0.8431 0.0541 1.0000 Uiso R
H1321 H 1.2396 0.0024 0.9200 0.0597 1.0000 Uiso R
H1331 H 1.3277 0.0750 0.9607 0.0693 1.0000 Uiso R
H1341 H 1.4263 0.1878 0.8838 0.0685 1.0000 Uiso R
H1351 H 1.4344 0.2297 0.7682 0.0745 1.0000 Uiso R
H1361 H 1.3419 0.1606 0.7250 0.0606 1.0000 Uiso R
H2011 H 0.7972 0.7566 0.0771 0.2279 0.6000 Uiso R
H2012 H 0.8434 0.6832 0.1245 0.2279 0.6000 Uiso R

loop_
_atom_site_aniso_label
_atom_site_aniso_U_11
_atom_site_aniso_U_22
_atom_site_aniso_U_33
_atom_site_aniso_U_23
_atom_site_aniso_U_13
_atom_site_aniso_U_12
B1 0.038(4) 0.058(5) 0.046(4) -0.033(4) -0.011(3) 0.001(3)
B2 0.042(4) 0.056(5) 0.048(4) -0.019(4) -0.004(3) -0.012(3)
Cl1 0.41(2) 0.245(13) 0.240(13) -0.094(11) -0.154(14) -0.033(14)
Cl2 0.239(14) 0.37(2) 0.234(13) -0.170(14) 0.036(11) -0.016(13)
N1 0.043(3) 0.058(3) 0.046(3) -0.029(3) -0.008(2) 0.001(3)
N2 0.041(3) 0.068(4) 0.063(4) -0.046(3) -0.015(3) 0.011(3)
O1 0.047(3) 0.063(3) 0.052(3) -0.032(2) -0.016(2) 0.006(2)
O2 0.043(3) 0.072(3) 0.058(3) -0.039(3) -0.009(2) -0.005(2)
O3 0.057(3) 0.068(3) 0.072(4) -0.030(3) -0.023(3) 0.016(3)
O4 0.047(3) 0.119(5) 0.099(5) -0.073(4) -0.006(3) -0.015(3)
O8 0.065(4) 0.059(4) 0.092(5) -0.017(3) -0.010(3) 0.003(3)
O9 0.083(4) 0.091(5) 0.069(4) -0.038(4) -0.022(3) 0.013(3)
O11 0.059(3) 0.061(3) 0.084(4) -0.036(3) -0.032(3) 0.007(3)
O12 0.070(4) 0.125(6) 0.069(4) -0.059(4) 0.006(3) -0.041(4)
O13 0.061(4) 0.076(4) 0.126(6) -0.070(4) -0.004(3) 0.002(3)
O14 0.045(4) 0.339(15) 0.172(9) -0.192(11) 0.018(5) -0.036(6)
O18 0.056(3) 0.073(4) 0.084(4) -0.049(3) -0.020(3) 0.004(3)
O19 0.068(4) 0.092(4) 0.053(4) -0.015(3) -0.015(3) 0.002(3)
P1 0.0363(9) 0.0496(10) 0.0535(10) -0.0222(8) -0.0144(8) 0.0020(7)
P2 0.0356(9) 0.0574(11) 0.0635(12) -0.0225(10) -0.0075(8) 0.0010(8)
P3 0.0265(7) 0.0511(10) 0.0401(9) -0.0201(7) -0.0090(6) 0.0014(6)
P4 0.0282(8) 0.0489(9) 0.0364(8) -0.0181(7) -0.0073(6) -0.0004(6)
Ru1 0.0355(3) 0.0508(3) 0.0553(4) -0.0236(3) -0.0109(2) 0.0011(2)
Ru2 0.0256(2) 0.0534(3) 0.0411(3) -0.0229(2) -0.0091(2) 0.0011(2)
C1 0.032(3) 0.056(4) 0.063(4) -0.033(4) -0.010(3) 0.005(3)
C2 0.030(3) 0.059(4) 0.061(4) -0.034(4) -0.013(3) 0.006(3)
C3 0.044(4) 0.050(4) 0.059(4) -0.026(4) -0.008(3) -0.004(3)
C4 0.045(4) 0.068(5) 0.075(5) -0.045(4) -0.014(4) -0.001(3)
C5 0.040(4) 0.073(5) 0.069(5) -0.045(4) -0.017(3) 0.015(3)
C6 0.047(4) 0.086(6) 0.060(5) -0.039(4) -0.027(4) 0.012(4)
C7 0.062(5) 0.077(6) 0.054(5) -0.025(4) 0.002(4) -0.010(4)
C8 0.050(4) 0.054(5) 0.059(5) -0.018(4) -0.014(3) 0.004(3)
C9 0.038(4) 0.051(4) 0.062(5) -0.022(4) -0.011(3) -0.001(3)
C11 0.026(3) 0.055(4) 0.044(4) -0.016(3) -0.003(3) -0.002(3)
C12 0.033(3) 0.074(5) 0.051(4) -0.031(4) -0.009(3) -0.006(3)
C13 0.043(4) 0.056(4) 0.071(5) -0.036(4) 0.000(3) -0.006(3)
C14 0.036(5) 0.194(13) 0.126(9) -0.127(10) -0.009(5) -0.007(6)
C15 0.052(4) 0.067(5) 0.061(4) -0.045(4) -0.013(3) -0.002(3)
C16 0.039(4) 0.115(8) 0.126(9) -0.092(7) -0.034(5) 0.027(5)
C17 0.083(6) 0.050(4) 0.071(5) -0.034(4) -0.039(4) 0.010(4)
C18 0.029(3) 0.075(5) 0.047(4) -0.033(4) -0.011(3) 0.009(3)
C19 0.029(3) 0.056(4) 0.043(4) -0.016(3) -0.008(3) 0.001(3)
C21 0.037(4) 0.064(5) 0.062(4) -0.032(4) -0.006(3) -0.001(3)
C22 0.055(5) 0.065(5) 0.075(5) -0.028(4) -0.020(4) 0.002(4)
C23 0.062(5) 0.056(5) 0.071(5) -0.022(4) -0.022(4) 0.015(4)
C24 0.057(5) 0.106(8) 0.068(6) -0.038(5) -0.021(4) 0.012(5)
C25 0.070(6) 0.096(8) 0.109(8) -0.043(7) -0.044(6) -0.002(5)
C26 0.054(5) 0.079(6) 0.100(7) -0.035(5) -0.025(5) -0.008(4)
C31 0.048(4) 0.078(6) 0.055(5) -0.023(4) 0.007(3) -0.002(4)
C32 0.076(6) 0.118(8) 0.064(6) -0.044(6) -0.006(5) 0.031(6)
C33 0.090(8) 0.162(12) 0.091(8) -0.058(8) -0.011(7) 0.047(8)
C34 0.080(8) 0.159(12) 0.092(8) -0.065(8) -0.005(6) 0.010(8)
C35 0.092(8) 0.190(14) 0.066(7) -0.059(8) -0.014(6) 0.013(9)
C36 0.061(6) 0.136(9) 0.072(6) -0.051(6) -0.016(5) 0.012(6)
C41 0.037(4) 0.056(5) 0.104(7) -0.011(5) -0.018(4) -0.008(3)
C42 0.053(5) 0.070(6) 0.170(12) -0.049(7) -0.023(6) -0.008(4)
C43 0.063(7) 0.073(8) 0.26(2) -0.066(11) -0.041(10) 0.002(6)
C44 0.088(9) 0.064(8) 0.25(2) 0.017(11) -0.094(13) -0.021(7)
C45 0.097(10) 0.114(12) 0.143(14) 0.043(10) -0.067(10) -0.042(9)
C46 0.058(5) 0.083(7) 0.109(8) 0.021(6) -0.036(6) -0.015(5)
C51 0.043(4) 0.055(4) 0.067(5) -0.033(4) -0.022(3) 0.009(3)
C52 0.047(4) 0.073(5) 0.097(7) -0.043(5) -0.018(4) -0.006(4)
C53 0.072(6) 0.083(7) 0.134(10) -0.056(7) -0.044(6) -0.001(5)
C54 0.089(8) 0.097(8) 0.141(11) -0.074(8) -0.071(8) 0.029(6)
C55 0.076(7) 0.128(9) 0.107(8) -0.079(8) -0.034(6) 0.018(6)
C56 0.060(5) 0.089(6) 0.077(6) -0.046(5) -0.027(4) 0.012(4)
C61 0.036(3) 0.050(4) 0.056(4) -0.025(3) -0.015(3) 0.005(3)
C62 0.049(4) 0.056(5) 0.068(5) -0.022(4) -0.014(4) 0.011(3)
C63 0.062(5) 0.055(4) 0.053(4) -0.009(4) -0.009(4) 0.011(4)
C64 0.049(4) 0.068(5) 0.055(4) -0.028(4) 0.001(3) -0.004(4)
C65 0.059(5) 0.058(5) 0.056(4) -0.028(4) -0.010(4) 0.003(4)
C66 0.050(4) 0.056(4) 0.059(4) -0.028(4) -0.016(3) 0.002(3)
C71 0.034(3) 0.057(4) 0.053(4) -0.018(3) -0.013(3) 0.005(3)
C72 0.059(5) 0.067(5) 0.070(5) -0.023(4) -0.021(4) 0.009(4)
C73 0.072(6) 0.073(6) 0.083(6) -0.016(5) -0.041(5) 0.015(5)
C74 0.073(6) 0.067(6) 0.083(6) -0.022(5) -0.015(5) 0.017(5)
C75 0.063(5) 0.055(5) 0.067(5) -0.014(4) -0.009(4) 0.002(4)
C76 0.049(4) 0.054(4) 0.058(4) -0.023(4) -0.012(3) 0.005(3)
C81 0.032(3) 0.054(4) 0.030(3) -0.014(3) -0.005(2) -0.004(3)
C82 0.032(3) 0.062(5) 0.057(4) -0.027(4) -0.006(3) 0.002(3)
C83 0.055(5) 0.057(5) 0.065(5) -0.020(4) -0.005(4) -0.011(4)
C84 0.051(4) 0.069(5) 0.050(4) -0.017(4) -0.013(3) -0.019(4)
C85 0.023(3) 0.085(6) 0.049(4) -0.029(4) -0.007(3) -0.006(3)
C86 0.037(4) 0.072(5) 0.048(4) -0.030(4) -0.010(3) 0.002(3)
C91 0.025(3) 0.047(3) 0.039(3) -0.019(3) -0.001(2) -0.003(2)
C92 0.040(4) 0.060(4) 0.054(4) -0.025(4) -0.016(3) 0.001(3)
C93 0.048(4) 0.064(5) 0.071(5) -0.039(4) -0.011(4) 0.011(3)
C94 0.051(4) 0.061(5) 0.061(5) -0.034(4) 0.001(3) -0.005(3)
C95 0.051(4) 0.063(4) 0.049(4) -0.033(4) -0.011(3) 0.004(3)
C96 0.037(3) 0.065(4) 0.041(4) -0.019(3) -0.008(3) -0.002(3)
C101 0.038(3) 0.053(4) 0.042(3) -0.024(3) -0.019(3) 0.013(3)
C102 0.046(4) 0.064(5) 0.048(4) -0.011(4) -0.015(3) -0.005(3)
C103 0.051(5) 0.078(6) 0.051(4) -0.009(4) -0.002(4) -0.010(4)
C104 0.069(5) 0.070(5) 0.041(4) -0.020(4) -0.024(4) 0.018(4)
C105 0.049(4) 0.073(5) 0.054(4) -0.030(4) -0.026(3) 0.014(4)
C106 0.041(4) 0.061(4) 0.050(4) -0.019(3) -0.020(3) 0.005(3)
C111 0.036(3) 0.055(4) 0.038(3) -0.024(3) -0.007(3) -0.001(3)
C112 0.034(3) 0.061(4) 0.052(4) -0.024(3) -0.013(3) 0.001(3)
C113 0.052(4) 0.069(5) 0.041(4) -0.017(3) -0.014(3) -0.002(3)
C114 0.058(5) 0.070(5) 0.041(4) -0.028(4) 0.004(3) -0.011(4)
C115 0.041(4) 0.071(5) 0.054(4) -0.034(4) 0.002(3) -0.006(3)
C116 0.034(3) 0.055(4) 0.047(4) -0.026(3) -0.006(3) -0.005(3)
C121 0.041(4) 0.051(4) 0.039(3) -0.019(3) -0.007(3) 0.000(3)
C122 0.037(3) 0.060(4) 0.048(4) -0.023(3) -0.007(3) 0.007(3)
C123 0.055(4) 0.064(5) 0.049(4) -0.027(4) -0.008(3) 0.008(4)
C124 0.083(6) 0.054(5) 0.053(4) -0.023(4) -0.022(4) 0.023(4)
C125 0.067(5) 0.052(4) 0.053(4) -0.024(4) -0.011(4) -0.005(4)
C126 0.040(4) 0.060(4) 0.048(4) -0.031(3) -0.009(3) 0.004(3)
C131 0.026(3) 0.054(4) 0.043(3) -0.022(3) -0.012(2) 0.006(3)
C132 0.044(4) 0.067(5) 0.038(4) -0.021(3) -0.013(3) 0.000(3)
C133 0.050(4) 0.086(6) 0.053(4) -0.039(4) -0.020(3) 0.000(4)
C134 0.044(4) 0.075(5) 0.068(5) -0.041(4) -0.019(4) -0.003(4)
C135 0.057(5) 0.061(5) 0.071(5) -0.030(4) -0.005(4) -0.016(4)
C136 0.048(4) 0.057(4) 0.042(4) -0.019(3) -0.004(3) -0.016(3)
C201 0.15(3) 0.29(4) 0.24(4) -0.18(4) -0.09(3) 0.00(3)

loop_
_atom_type_symbol
_atom_type_scat_dispersion_real
_atom_type_scat_dispersion_imag
_atom_type_scat_Cromer_Mann_a1
_atom_type_scat_Cromer_Mann_b1
_atom_type_scat_Cromer_Mann_a2
_atom_type_scat_Cromer_Mann_b2
_atom_type_scat_Cromer_Mann_a3
_atom_type_scat_Cromer_Mann_b3
_atom_type_scat_Cromer_Mann_a4
_atom_type_scat_Cromer_Mann_b4
_atom_type_scat_Cromer_Mann_c
_atom_type_scat_source
C 0.0033 0.0016 2.3100 20.8439 1.0200 10.2075 1.5886 0.5687 0.8650 51.6512 0.2156 'International Tables Vol C 4.2.6.8 and 6.1.1.4'
H 0.0000 0.0000 0.4930 10.5109 0.3229 26.1257 0.1402 3.1424 0.0408 57.7998 0.0030 'International Tables Vol C 4.2.6.8 and 6.1.1.4'
B 0.0013 0.0007 2.0545 23.2185 1.3326 1.0210 1.0979 60.3498 0.7068 0.1403 -0.1932 'International Tables Vol C 4.2.6.8 and 6.1.1.4'
Cl 0.1484 0.1585 11.4604 0.0104 7.1964 1.1662 6.2556 18.5194 1.6455 47.7784 -9.5574 'International Tables Vol C 4.2.6.8 and 6.1.1.4'
N 0.0061 0.0033 12.2126 0.0057 3.1322 9.8933 2.0125 28.9975 1.1663 0.5826 -11.5290 'International Tables Vol C 4.2.6.8 and 6.1.1.4'
O 0.0106 0.0060 3.0485 13.2771 2.2868 5.7011 1.5463 0.3239 0.8670 32.9089 0.2508 'International Tables Vol C 4.2.6.8 and 6.1.1.4'
P 0.1023 0.0942 6.4345 1.9067 4.1791 27.1570 1.7800 0.5260 1.4908 68.1645 1.1149 'International Tables Vol C 4.2.6.8 and 6.1.1.4'
Ru -1.2594 0.8363 19.2674 0.8085 12.9182 8.4347 4.8634 24.7997 1.5676 94.2928 5.3787 'International Tables Vol C 4.2.6.8 and 6.1.1.4'

loop_
_exptl_crystal_face_index_h
_exptl_crystal_face_index_k
_exptl_crystal_face_index_l
_exptl_crystal_face_perp_dist
7 0 1 0.143
-6 -11 -1 0.102
0 -1 0 0.040
0 1 0 0.033
0 0 -1 0.030
0 5 -1 0.030
0 -1 12 0.020
0 -4 -3 0.050
1 -9 0 0.045
-5 4 -1 0.160
1 0 5 0.035
-4 0 -8 0.120

loop_
_geom_angle_atom_site_label_1
_geom_angle_atom_site_label_2
_geom_angle_atom_site_label_3
_geom_angle
_geom_angle_publ_flag
N1 B1 O1 100.9(5) yes
N1 B1 O2 99.7(5) yes
O1 B1 O2 109.7(6) yes
N1 B1 C2 112.2(6) yes
O1 B1 C2 116.1(5) yes
O2 B1 C2 116.0(6) yes
N2 B2 O11 102.7(6) yes
N2 B2 O12 98.7(6) yes
O11 B2 O12 110.3(6) yes
N2 B2 C12 114.1(6) yes
O11 B2 C12 115.7(6) yes
O12 B2 C12 113.7(6) yes
B1 N1 C5 102.8(5) yes
B1 N1 C6 102.7(5) yes
C5 N1 C6 112.2(6) yes
B1 N1 C7 114.8(6) yes
C5 N1 C7 110.4(6) yes
C6 N1 C7 113.4(6) yes
B2 N2 C15 100.9(6) yes
B2 N2 C16 103.9(6) yes
C15 N2 C16 112.8(6) yes
B2 N2 C17 114.1(5) yes
C15 N2 C17 112.6(6) yes
C16 N2 C17 111.9(7) yes
B1 O1 C3 114.6(5) yes
B1 O2 C4 114.1(6) yes
B2 O11 C13 112.3(6) yes
B2 O12 C14 112.0(8) yes
Ru1 P1 C51 116.4(2) yes
Ru1 P1 C61 114.0(2) yes
C51 P1 C61 103.0(3) yes
Ru1 P1 C71 116.0(2) yes
C51 P1 C71 103.1(3) yes
C61 P1 C71 102.4(3) yes
Ru1 P2 C21 116.6(2) yes
Ru1 P2 C31 116.6(3) yes
C21 P2 C31 104.4(4) yes
Ru1 P2 C41 109.9(3) yes
C21 P2 C41 103.8(4) yes
C31 P2 C41 104.1(5) yes
Ru2 P3 C81 116.5(2) yes
Ru2 P3 C91 115.11(19) yes
C81 P3 C91 101.8(3) yes
Ru2 P3 C101 115.2(2) yes
C81 P3 C101 104.1(3) yes
C91 P3 C101 102.2(3) yes
Ru2 P4 C111 118.4(2) yes
Ru2 P4 C121 116.2(2) yes
C111 P4 C121 103.1(3) yes
Ru2 P4 C131 109.8(2) yes
C111 P4 C131 104.5(3) yes
C121 P4 C131 103.4(3) yes
P2 Ru1 P1 169.53(7) yes
P2 Ru1 C1 88.55(18) yes
P1 Ru1 C1 84.16(18) yes
P2 Ru1 C8 91.5(2) yes
P1 Ru1 C8 94.0(2) yes
C1 Ru1 C8 167.6(3) yes
P2 Ru1 C9 91.9(2) yes
P1 Ru1 C9 95.7(2) yes
C1 Ru1 C9 91.1(3) yes
C8 Ru1 C9 101.2(3) yes
P2 Ru1 H1 88.0 no
P1 Ru1 H1 84.3 no
C1 Ru1 H1 88.9 no
C8 Ru1 H1 78.7 no
C9 Ru1 H1 179.9 no
P3 Ru2 P4 167.92(6) yes
P3 Ru2 C11 82.73(18) yes
P4 Ru2 C11 87.29(18) yes
P3 Ru2 C18 96.21(19) yes
P4 Ru2 C18 92.28(19) yes
C11 Ru2 C18 169.0(3) yes
P3 Ru2 C19 94.07(18) yes
P4 Ru2 C19 93.90(19) yes
C11 Ru2 C19 97.1(3) yes
C18 Ru2 C19 93.9(3) yes
P3 Ru2 H2 85.9 no
P4 Ru2 H2 86.2 no
C11 Ru2 H2 82.9 no
C18 Ru2 H2 86.0 no
C19 Ru2 H2 179.9 no
Ru1 C1 C2 178.1(6) yes
B1 C2 C1 171.5(8) yes
O1 C3 O3 126.1(7) yes
O1 C3 C5 111.5(6) yes
O3 C3 C5 122.4(7) yes
O2 C4 O4 124.0(8) yes
O2 C4 C6 111.4(6) yes
O4 C4 C6 124.6(7) yes
C3 C5 N1 105.5(6) yes
C3 C5 H51 110.6 no
N1 C5 H51 110.2 no
C3 C5 H52 110.3 no
N1 C5 H52 110.7 no
H51 C5 H52 109.5 no
C4 C6 N1 105.2(6) yes
C4 C6 H61 110.6 no
N1 C6 H61 110.6 no
C4 C6 H62 110.4 no
N1 C6 H62 110.5 no
H61 C6 H62 109.5 no
N1 C7 H71 109.4 no
N1 C7 H72 109.2 no
H71 C7 H72 109.5 no
N1 C7 H73 109.8 no
H71 C7 H73 109.5 no
H72 C7 H73 109.5 no
Ru1 C8 O8 175.1(7) yes
Ru1 C9 O9 177.6(7) yes
Ru2 C11 C12 175.7(6) yes
B2 C12 C11 174.2(7) yes
O11 C13 O13 123.4(8) yes
O11 C13 C15 111.0(6) yes
O13 C13 C15 125.6(8) yes
O12 C14 O14 122.5(14) yes
O12 C14 C16 112.0(7) yes
O14 C14 C16 125.4(13) yes
N2 C15 C13 107.5(6) yes
N2 C15 H151 110.1 no
C13 C15 H151 109.7 no
N2 C15 H152 109.8 no
C13 C15 H152 110.2 no
H151 C15 H152 109.5 no
C14 C16 N2 105.8(8) yes
C14 C16 H161 110.4 no
N2 C16 H161 110.5 no
C14 C16 H162 109.9 no
N2 C16 H162 110.8 no
H161 C16 H162 109.5 no
N2 C17 H171 109.1 no
N2 C17 H172 109.3 no
H171 C17 H172 109.5 no
N2 C17 H173 110.1 no
H171 C17 H173 109.5 no
H172 C17 H173 109.5 no
Ru2 C18 O18 176.0(7) yes
Ru2 C19 O19 174.2(7) yes
P2 C21 C22 119.2(6) yes
P2 C21 C26 124.0(7) yes
C22 C21 C26 116.8(8) yes
C21 C22 C23 121.1(8) yes
C21 C22 H221 119.3 no
C23 C22 H221 119.6 no
C22 C23 C24 120.8(8) yes
C22 C23 H231 119.6 no
C24 C23 H231 119.6 no
C23 C24 C25 118.9(9) yes
C23 C24 H241 121.0 no
C25 C24 H241 120.2 no
C24 C25 C26 121.0(9) yes
C24 C25 H251 119.7 no
C26 C25 H251 119.3 no
C25 C26 C21 121.5(9) yes
C25 C26 H261 119.0 no
C21 C26 H261 119.5 no
P2 C31 C32 123.1(7) yes
P2 C31 C36 121.1(7) yes
C32 C31 C36 115.8(9) yes
C31 C32 C33 122.7(10) yes
C31 C32 H321 118.7 no
C33 C32 H321 118.7 no
C32 C33 C34 119.0(11) yes
C32 C33 H331 120.5 no
C34 C33 H331 120.4 no
C33 C34 C35 121.1(12) yes
C33 C34 H341 119.0 no
C35 C34 H341 120.0 no
C34 C35 C36 119.1(11) yes
C34 C35 H351 120.5 no
C36 C35 H351 120.3 no
C35 C36 C31 122.2(10) yes
C35 C36 H361 119.0 no
C31 C36 H361 118.8 no
P2 C41 C42 117.9(8) yes
P2 C41 C46 123.4(9) yes
C42 C41 C46 118.7(10) yes
C41 C42 C43 120.9(14) yes
C41 C42 H421 119.6 no
C43 C42 H421 119.5 no
C42 C43 C44 118.1(16) yes
C42 C43 H431 121.4 no
C44 C43 H431 120.5 no
C43 C44 C45 122.9(14) yes
C43 C44 H441 119.1 no
C45 C44 H441 118.0 no
C44 C45 C46 119.3(17) yes
C44 C45 H451 121.0 no
C46 C45 H451 119.7 no
C45 C46 C41 120.0(15) yes
C45 C46 H461 120.3 no
C41 C46 H461 119.7 no
P1 C51 C52 120.1(6) yes
P1 C51 C56 119.6(6) yes
C52 C51 C56 120.1(7) yes
C51 C52 C53 119.7(10) yes
C51 C52 H521 120.5 no
C53 C52 H521 119.8 no
C52 C53 C54 120.7(10) yes
C52 C53 H531 119.3 no
C54 C53 H531 120.0 no
C53 C54 C55 119.8(9) yes
C53 C54 H541 120.0 no
C55 C54 H541 120.2 no
C54 C55 C56 120.4(10) yes
C54 C55 H551 120.0 no
C56 C55 H551 119.6 no
C55 C56 C51 119.3(9) yes
C55 C56 H561 120.1 no
C51 C56 H561 120.7 no
P1 C61 C62 119.9(6) yes
P1 C61 C66 121.5(6) yes
C62 C61 C66 118.6(7) yes
C61 C62 C63 121.1(8) yes
C61 C62 H621 119.0 no
C63 C62 H621 119.9 no
C62 C63 C64 119.5(7) yes
C62 C63 H631 120.1 no
C64 C63 H631 120.4 no
C63 C64 C65 120.3(7) yes
C63 C64 H641 119.9 no
C65 C64 H641 119.7 no
C64 C65 C66 120.2(7) yes
C64 C65 H651 119.8 no
C66 C65 H651 120.0 no
C61 C66 C65 120.2(7) yes
C61 C66 H661 119.8 no
C65 C66 H661 120.0 no
P1 C71 C72 122.3(6) yes
P1 C71 C76 119.6(5) yes
C72 C71 C76 117.8(7) yes
C71 C72 C73 119.8(8) yes
C71 C72 H721 120.3 no
C73 C72 H721 119.9 no
C72 C73 C74 121.9(9) yes
C72 C73 H731 119.4 no
C74 C73 H731 118.7 no
C73 C74 C75 118.5(8) yes
C73 C74 H741 120.4 no
C75 C74 H741 121.1 no
C74 C75 C76 119.7(9) yes
C74 C75 H751 120.0 no
C76 C75 H751 120.3 no
C71 C76 C75 122.3(7) yes
C71 C76 H761 118.7 no
C75 C76 H761 118.9 no
P3 C81 C82 121.5(5) yes
P3 C81 C86 119.9(5) yes
C82 C81 C86 118.7(6) yes
C81 C82 C83 121.1(7) yes
C81 C82 H821 119.5 no
C83 C82 H821 119.4 no
C82 C83 C84 120.3(8) yes
C82 C83 H831 119.9 no
C84 C83 H831 119.8 no
C83 C84 C85 119.1(7) yes
C83 C84 H841 120.4 no
C85 C84 H841 120.5 no
C84 C85 C86 121.6(7) yes
C84 C85 H851 119.0 no
C86 C85 H851 119.5 no
C81 C86 C85 119.2(7) yes
C81 C86 H861 120.5 no
C85 C86 H861 120.3 no
P3 C91 C92 123.3(5) yes
P3 C91 C96 118.1(5) yes
C92 C91 C96 118.6(6) yes
C91 C92 C93 120.7(7) yes
C91 C92 H921 119.8 no
C93 C92 H921 119.6 no
C92 C93 C94 119.6(7) yes
C92 C93 H931 120.3 no
C94 C93 H931 120.1 no
C93 C94 C95 120.3(7) yes
C93 C94 H941 120.0 no
C95 C94 H941 119.7 no
C94 C95 C96 120.0(7) yes
C94 C95 H951 120.1 no
C96 C95 H951 119.9 no
C91 C96 C95 120.7(7) yes
C91 C96 H961 119.7 no
C95 C96 H961 119.6 no
P3 C101 C102 119.5(5) yes
P3 C101 C106 123.0(5) yes
C102 C101 C106 117.3(6) yes
C101 C102 C103 121.6(7) yes
C101 C102 H1021 119.2 no
C103 C102 H1021 119.2 no
C102 C103 C104 120.4(7) yes
C102 C103 H1031 119.9 no
C104 C103 H1031 119.7 no
C103 C104 C105 119.0(7) yes
C103 C104 H1041 120.9 no
C105 C104 H1041 120.1 no
C104 C105 C106 120.6(7) yes
C104 C105 H1051 119.8 no
C106 C105 H1051 119.7 no
C105 C106 C101 121.0(7) yes
C105 C106 H1061 119.1 no
C101 C106 H1061 119.9 no
P4 C111 C112 120.6(5) yes
P4 C111 C116 120.1(5) yes
C112 C111 C116 119.4(6) yes
C111 C112 C113 120.4(6) yes
C111 C112 H1121 119.9 no
C113 C112 H1121 119.7 no
C112 C113 C114 120.1(7) yes
C112 C113 H1131 119.8 no
C114 C113 H1131 120.1 no
C113 C114 C115 119.7(7) yes
C113 C114 H1141 120.2 no
C115 C114 H1141 120.1 no
C114 C115 C116 120.6(7) yes
C114 C115 H1151 119.6 no
C116 C115 H1151 119.8 no
C111 C116 C115 119.9(6) yes
C111 C116 H1161 120.1 no
C115 C116 H1161 120.0 no
P4 C121 C122 121.7(5) yes
P4 C121 C126 120.1(5) yes
C122 C121 C126 118.2(6) yes
C121 C122 C123 120.9(7) yes
C121 C122 H1221 119.9 no
C123 C122 H1221 119.2 no
C122 C123 C124 119.8(7) yes
C122 C123 H1231 120.0 no
C124 C123 H1231 120.1 no
C123 C124 C125 119.7(7) yes
C123 C124 H1241 119.7 no
C125 C124 H1241 120.6 no
C124 C125 C126 120.4(7) yes
C124 C125 H1251 119.8 no
C126 C125 H1251 119.8 no
C121 C126 C125 121.0(7) yes
C121 C126 H1261 119.5 no
C125 C126 H1261 119.6 no
P4 C131 C132 118.4(5) yes
P4 C131 C136 122.0(5) yes
C132 C131 C136 118.5(6) yes
C131 C132 C133 120.5(7) yes
C131 C132 H1321 119.5 no
C133 C132 H1321 120.0 no
C132 C133 C134 120.2(7) yes
C132 C133 H1331 119.9 no
C134 C133 H1331 120.0 no
C133 C134 C135 120.2(7) yes
C133 C134 H1341 120.3 no
C135 C134 H1341 119.5 no
C134 C135 C136 121.0(7) yes
C134 C135 H1351 119.6 no
C136 C135 H1351 119.4 no
C135 C136 C131 119.6(7) yes
C135 C136 H1361 120.2 no
C131 C136 H1361 120.2 no
Cl1 C201 Cl2 122.9(20) yes
Cl1 C201 H2011 104.5 no
Cl2 C201 H2011 108.4 no
Cl1 C201 H2012 106.5 no
Cl2 C201 H2012 104.7 no
H2011 C201 H2012 109.5 no

loop_
_geom_bond_atom_site_label_1
_geom_bond_atom_site_label_2
_geom_bond_distance
_geom_bond_publ_flag
B1 N1 1.666(9) yes
B1 O1 1.468(9) yes
B1 O2 1.486(9) yes
B1 C2 1.543(10) yes
B2 N2 1.644(10) yes
B2 O11 1.461(10) yes
B2 O12 1.498(9) yes
B2 C12 1.546(10) yes
Cl1 C201 1.68(3) yes
Cl2 C201 1.54(4) yes
N1 C5 1.487(9) yes
N1 C6 1.499(9) yes
N1 C7 1.481(9) yes
N2 C15 1.502(8) yes
N2 C16 1.456(9) yes
N2 C17 1.478(10) yes
O1 C3 1.296(9) yes
O2 C4 1.314(9) yes
O3 C3 1.209(9) yes
O4 C4 1.209(9) yes
O8 C8 1.156(9) yes
O9 C9 1.131(9) yes
O11 C13 1.337(9) yes
O12 C14 1.325(14) yes
O13 C13 1.198(9) yes
O14 C14 1.219(11) yes
O18 C18 1.145(8) yes
O19 C19 1.105(8) yes
P1 Ru1 2.3505(18) yes
P1 C51 1.832(7) yes
P1 C61 1.844(7) yes
P1 C71 1.831(7) yes
P2 Ru1 2.3597(19) yes
P2 C21 1.817(8) yes
P2 C31 1.809(9) yes
P2 C41 1.826(8) yes
P3 Ru2 2.3642(16) yes
P3 C81 1.831(6) yes
P3 C91 1.841(6) yes
P3 C101 1.835(6) yes
P4 Ru2 2.3558(16) yes
P4 C111 1.834(6) yes
P4 C121 1.838(7) yes
P4 C131 1.817(6) yes
Ru1 C1 2.060(7) yes
Ru1 C8 1.899(8) yes
Ru1 C9 1.955(8) yes
Ru1 H1 1.560 no
Ru2 C11 2.049(7) yes
Ru2 C18 1.904(7) yes
Ru2 C19 1.967(7) yes
Ru2 H2 1.560 no
C1 C2 1.213(10) yes
C3 C5 1.521(10) yes
C4 C6 1.508(11) yes
C5 H51 0.950 no
C5 H52 0.950 no
C6 H61 0.950 no
C6 H62 0.950 no
C7 H71 0.950 no
C7 H72 0.950 no
C7 H73 0.950 no
C11 C12 1.215(10) yes
C13 C15 1.479(11) yes
C14 C16 1.469(16) yes
C15 H151 0.950 no
C15 H152 0.950 no
C16 H161 0.950 no
C16 H162 0.950 no
C17 H171 0.950 no
C17 H172 0.950 no
C17 H173 0.950 no
C21 C22 1.395(11) yes
C21 C26 1.381(11) yes
C22 C23 1.383(11) yes
C22 H221 0.950 no
C23 C24 1.371(12) yes
C23 H231 0.950 no
C24 C25 1.357(14) yes
C24 H241 0.950 no
C25 C26 1.384(13) yes
C25 H251 0.950 no
C26 H261 0.950 no
C31 C32 1.390(12) yes
C31 C36 1.392(12) yes
C32 C33 1.394(15) yes
C32 H321 0.950 no
C33 C34 1.360(16) yes
C33 H331 0.950 no
C34 C35 1.367(17) yes
C34 H341 0.950 no
C35 C36 1.397(15) yes
C35 H351 0.950 no
C36 H361 0.950 no
C41 C42 1.415(16) yes
C41 C46 1.374(14) yes
C42 C43 1.373(15) yes
C42 H421 0.950 no
C43 C44 1.38(3) yes
C43 H431 0.950 no
C44 C45 1.34(3) yes
C44 H441 0.950 no
C45 C46 1.405(19) yes
C45 H451 0.950 no
C46 H461 0.950 no
C51 C52 1.405(11) yes
C51 C56 1.375(11) yes
C52 C53 1.385(12) yes
C52 H521 0.950 no
C53 C54 1.372(16) yes
C53 H531 0.950 no
C54 C55 1.384(16) yes
C54 H541 0.950 no
C55 C56 1.410(13) yes
C55 H551 0.950 no
C56 H561 0.950 no
C61 C62 1.377(10) yes
C61 C66 1.387(10) yes
C62 C63 1.374(11) yes
C62 H621 0.950 no
C63 C64 1.377(11) yes
C63 H631 0.950 no
C64 C65 1.360(11) yes
C64 H641 0.950 no
C65 C66 1.381(11) yes
C65 H651 0.950 no
C66 H661 0.950 no
C71 C72 1.398(10) yes
C71 C76 1.382(10) yes
C72 C73 1.389(12) yes
C72 H721 0.950 no
C73 C74 1.374(14) yes
C73 H731 0.950 no
C74 C75 1.393(13) yes
C74 H741 0.950 no
C75 C76 1.381(11) yes
C75 H751 0.950 no
C76 H761 0.950 no
C81 C82 1.380(10) yes
C81 C86 1.401(9) yes
C82 C83 1.376(10) yes
C82 H821 0.950 no
C83 C84 1.390(11) yes
C83 H831 0.950 no
C84 C85 1.358(11) yes
C84 H841 0.950 no
C85 C86 1.397(10) yes
C85 H851 0.950 no
C86 H861 0.950 no
C91 C92 1.385(9) yes
C91 C96 1.403(9) yes
C92 C93 1.386(10) yes
C92 H921 0.950 no
C93 C94 1.382(11) yes
C93 H931 0.950 no
C94 C95 1.383(11) yes
C94 H941 0.950 no
C95 C96 1.367(10) yes
C95 H951 0.950 no
C96 H961 0.950 no
C101 C102 1.393(10) yes
C101 C106 1.380(9) yes
C102 C103 1.369(11) yes
C102 H1021 0.950 no
C103 C104 1.382(11) yes
C103 H1031 0.950 no
C104 C105 1.364(11) yes
C104 H1041 0.950 no
C105 C106 1.394(10) yes
C105 H1051 0.950 no
C106 H1061 0.950 no
C111 C112 1.381(9) yes
C111 C116 1.399(9) yes
C112 C113 1.401(10) yes
C112 H1121 0.950 no
C113 C114 1.374(11) yes
C113 H1131 0.950 no
C114 C115 1.390(11) yes
C114 H1141 0.950 no
C115 C116 1.384(10) yes
C115 H1151 0.950 no
C116 H1161 0.950 no
C121 C122 1.388(9) yes
C121 C126 1.401(9) yes
C122 C123 1.389(10) yes
C122 H1221 0.950 no
C123 C124 1.380(11) yes
C123 H1231 0.950 no
C124 C125 1.387(11) yes
C124 H1241 0.950 no
C125 C126 1.365(10) yes
C125 H1251 0.950 no
C126 H1261 0.950 no
C131 C132 1.401(9) yes
C131 C136 1.385(9) yes
C132 C133 1.392(10) yes
C132 H1321 0.950 no
C133 C134 1.370(11) yes
C133 H1331 0.950 no
C134 C135 1.350(11) yes
C134 H1341 0.950 no
C135 C136 1.411(10) yes
C135 H1351 0.950 no
C136 H1361 0.950 no
C201 H2011 0.950 no
C201 H2012 0.950 no

loop_
_geom_hbond_atom_site_label_D
_geom_hbond_atom_site_label_H
_geom_hbond_atom_site_label_A
_geom_hbond_site_symmetry_A
_geom_hbond_angle_DHA
_geom_hbond_distance_DH
_geom_hbond_distance_HA
_geom_hbond_distance_DA
_geom_hbond_publ_flag
C15 H151 O3 2_666 150.6(2) 0.950 2.262 3.125(14) yes
C15 H152 O4 1_545 153.7(2) 0.950 2.589 3.466(14) yes
C16 H162 O4 1_545 139.2(3) 0.950 2.407 3.187(14) yes
C17 H173 O3 1_645 151.6(2) 0.950 2.419 3.286(14) yes
C26 H261 C42 . 126.00 0.950 2.508 3.165(14) yes
C53 H531 O13 1_565 155.8(3) 0.950 2.561 3.449(14) yes
C66 H661 C76 . 134.00 0.950 2.497 3.233(14) yes
C82 H821 C11 . 134.00 0.950 2.488 3.225(14) yes
C126 H1261 C11 . 141.00 0.950 2.568 3.359(14) yes

loop_
_platon_squeeze_void_nr
_platon_squeeze_void_average_x
_platon_squeeze_void_average_y
_platon_squeeze_void_average_z
_platon_squeeze_void_volume
_platon_squeeze_void_count_electrons
_platon_squeeze_void_content
1 -0.031 0.500 0.000 632 60 ' '
2 0.000 0.500 0.500 47 4 ' '
